data_2212589
loop_
_publ_author_name
'Kuhn, Annemarie'
'Muller, Alfred'
'Conradie, Jeanet'

_publ_section_title
\m-2,2'-Biphenolato-\k^2^<i>O</i>:<i>O</i>'-\m-oxido-\k^2^<i>O</i>:<i>O</i>-bis[bis(hexafluoroacetylacetonato-\k^2^<i>O</i>,<i>O</i>')titanium(IV)]
_journal_coeditor_code HG2178
_journal_issue 3
_journal_name_full 'Acta Crystallographica Section E'
_journal_page_first m664
_journal_page_last m666
_journal_paper_doi 10.1107/S1600536807004588
_journal_volume 63
_journal_year 2007
_chemical_formula_iupac '[Ti2 (C5 H1 F6 O2)4 (C12 H8 O2) O]'
_chemical_formula_moiety 'C32 H12 F24 O11 Ti2'
_chemical_formula_sum 'C32 H12 F24 O11 Ti2'
_chemical_formula_weight 1124.22
_chemical_name_systematic
;
\m-2,2'-Biphenolato-\k^2^O:O'-\m-oxido-\k^2^O:O-
bis[bis(hexafluoroacetylacetonato-\k^2^O,O')titanium(IV)]
;
_space_group_IT_number 15
_symmetry_cell_setting monoclinic
_symmetry_space_group_name_Hall '-C 2yc'
_symmetry_space_group_name_H-M 'C 1 2/c 1'
_audit_creation_method 'WinGX routine CIF_UPDATE'
_cell_angle_alpha 90
_cell_angle_beta 108.969(4)
_cell_angle_gamma 90
_cell_formula_units_Z 4
_cell_length_a 20.742(2)
_cell_length_b 8.5997(12)
_cell_length_c 23.463(3)
_cell_measurement_reflns_used 4854
_cell_measurement_temperature 100(2)
_cell_measurement_theta_max 28.08
_cell_measurement_theta_min 2.63
_cell_volume 3957.9(8)
_computing_cell_refinement 'SAINT-Plus (Bruker, 2004)'
_computing_data_collection 'APEX2 (Bruker, 2005)'
_computing_data_reduction 'SAINT-Plus and XPREP (Bruker 2004)'
_computing_molecular_graphics 'DIAMOND (Brandenburg & Putz, 2005)'
_computing_publication_material 'WinGX (Farrugia, 1999)'
_computing_structure_refinement 'SHELXL97 (Sheldrick, 1997)'
_computing_structure_solution 'SIR97 (Altomare <i>et al.</i>,  1999)'
_diffrn_ambient_temperature 100(2)
_diffrn_detector_area_resol_mean 512
_diffrn_measured_fraction_theta_full 0.995
_diffrn_measured_fraction_theta_max 0.995
_diffrn_measurement_device_type
;
Bruker X8 APEXII 4K KappaCCD
;
_diffrn_measurement_method '\w and \f'
_diffrn_radiation_monochromator graphite
_diffrn_radiation_type MoK\a
_diffrn_radiation_wavelength 0.71073
_diffrn_reflns_av_R_equivalents 0.0347
_diffrn_reflns_limit_h_max 23
_diffrn_reflns_limit_h_min -27
_diffrn_reflns_limit_k_max 11
_diffrn_reflns_limit_k_min -11
_diffrn_reflns_limit_l_max 31
_diffrn_reflns_limit_l_min -28
_diffrn_reflns_number 18134
_diffrn_reflns_theta_full 28.31
_diffrn_reflns_theta_max 28.31
_diffrn_reflns_theta_min 2.08
_diffrn_standards_decay_% 0
_diffrn_standards_interval_count 0
_diffrn_standards_interval_time 0
_diffrn_standards_number 0
_exptl_absorpt_coefficient_mu 0.575
_exptl_absorpt_correction_T_max 0.9238
_exptl_absorpt_correction_T_min 0.7779
_exptl_absorpt_correction_type multi-scan
_exptl_absorpt_process_details '(SADABS; Bruker, 2004)'
_exptl_crystal_colour red
_exptl_crystal_density_diffrn 1.887
_exptl_crystal_density_method 'not measured'
_exptl_crystal_description needle
_exptl_crystal_F_000 2208
_exptl_crystal_size_max 0.46
_exptl_crystal_size_mid 0.16
_exptl_crystal_size_min 0.14
_refine_diff_density_max 0.869
_refine_diff_density_min -0.684
_refine_ls_extinction_method none
_refine_ls_goodness_of_fit_ref 1.022
_refine_ls_hydrogen_treatment constr
_refine_ls_matrix_type full
_refine_ls_number_parameters 312
_refine_ls_number_reflns 4902
_refine_ls_number_restraints 0
_refine_ls_restrained_S_all 1.022
_refine_ls_R_factor_gt 0.0416
_refine_ls_shift/su_max 0.001
_refine_ls_shift/su_mean 0
_refine_ls_structure_factor_coef Fsqd
_refine_ls_weighting_details 'calc w=1/[\s^2^(Fo^2^)+(0.0469P)^2^+8.6008P] where P=(Fo^2^+2Fc^2^)/3'
_refine_ls_weighting_scheme calc
_refine_ls_wR_factor_ref 0.1098
_reflns_number_gt 3851
_reflns_number_total 4902
_reflns_threshold_expression I>2\s(I)
_cod_data_source_file hg2178.cif
_cod_data_source_block I
_cod_original_sg_symbol_H-M 'C 2/c'
_cod_database_code 2212589
_cod_database_fobs_code 2212589

loop_
_symmetry_equiv_pos_as_xyz
'x, y, z'
'-x, y, -z+1/2'
'x+1/2, y+1/2, z'
'-x+1/2, y+1/2, -z+1/2'
'-x, -y, -z'
'x, -y, z-1/2'
'-x+1/2, -y+1/2, -z'
'x+1/2, -y+1/2, z-1/2'

loop_
_atom_site_type_symbol
_atom_site_label
_atom_site_fract_x
_atom_site_fract_y
_atom_site_fract_z
_atom_site_U_iso_or_equiv
_atom_site_adp_type
_atom_site_calc_flag
_atom_site_refinement_flags
_atom_site_occupancy
Ti Ti1 0.021507(18) 0.71418(5) 0.186850(17) 0.01550(11) Uani d . 1
O O1 0 0.7937(3) 0.25 0.0187(4) Uani d S 1
O O2 -0.00481(7) 0.51837(19) 0.18872(7) 0.0197(3) Uani d . 1
O O3 -0.06622(7) 0.76272(18) 0.12215(7) 0.0189(3) Uani d . 1
O O4 0.04780(7) 0.93193(19) 0.16156(7) 0.0190(3) Uani d . 1
O O5 0.06038(7) 0.6575(2) 0.11637(7) 0.0200(3) Uani d . 1
O O6 0.11845(7) 0.6902(2) 0.23734(7) 0.0209(3) Uani d . 1
C C1 -0.15817(11) 0.8494(3) 0.04127(11) 0.0245(5) Uani d . 1
C C2 -0.08420(10) 0.8682(3) 0.08268(10) 0.0182(4) Uani d . 1
C C3 -0.04500(11) 0.9899(3) 0.07399(10) 0.0234(5) Uani d . 1
H H3 -0.0619 1.0569 0.0402 0.028 Uiso calc R 1
C C4 0.01965(10) 1.0128(3) 0.11543(10) 0.0188(4) Uani d . 1
C C5 0.06330(12) 1.1475(3) 0.10572(11) 0.0272(5) Uani d . 1
C C6 0.12949(12) 0.6138(3) 0.05621(11) 0.0250(5) Uani d . 1
C C7 0.12026(11) 0.6328(3) 0.11825(10) 0.0200(5) Uani d . 1
C C8 0.17793(11) 0.6260(3) 0.16968(11) 0.0288(6) Uani d . 1
H H8 0.2212 0.6023 0.1662 0.035 Uiso calc R 1
C C9 0.17177(10) 0.6538(3) 0.22545(10) 0.0232(5) Uani d . 1
C C10 0.23510(11) 0.6404(4) 0.28211(11) 0.0338(6) Uani d . 1
C C11 -0.04752(10) 0.3946(3) 0.18076(10) 0.0187(4) Uani d . 1
C C12 -0.10559(11) 0.3899(3) 0.12999(10) 0.0231(5) Uani d . 1
H H12 -0.1151 0.4725 0.1016 0.028 Uiso calc R 1
C C13 -0.14924(12) 0.2641(3) 0.12121(11) 0.0262(5) Uani d . 1
H H13 -0.1894 0.2611 0.0871 0.031 Uiso calc R 1
C C14 -0.13452(11) 0.1423(3) 0.16219(11) 0.0248(5) Uani d . 1
H H14 -0.1644 0.0556 0.1559 0.03 Uiso calc R 1
C C15 -0.07616(11) 0.1470(3) 0.21230(10) 0.0198(4) Uani d . 1
H H15 -0.0664 0.0626 0.2399 0.024 Uiso calc R 1
C C16 -0.03130(10) 0.2738(3) 0.22303(9) 0.0181(4) Uani d . 1
F F1 -0.16264(8) 0.7276(2) 0.00544(8) 0.0468(5) Uani d . 1
F F2 -0.19900(7) 0.8248(2) 0.07356(7) 0.0390(4) Uani d . 1
F F3 -0.18102(7) 0.9726(2) 0.00685(7) 0.0410(4) Uani d . 1
F F4 0.03086(9) 1.2322(2) 0.05767(9) 0.0574(6) Uani d . 1
F F5 0.11898(8) 1.0904(2) 0.09672(7) 0.0387(4) Uani d . 1
F F6 0.08322(8) 1.24078(18) 0.15284(7) 0.0363(4) Uani d . 1
F F7 0.08027(8) 0.5312(2) 0.01897(7) 0.0381(4) Uani d . 1
F F8 0.18856(7) 0.5504(2) 0.05953(7) 0.0417(4) Uani d . 1
F F9 0.12835(10) 0.7546(2) 0.03165(8) 0.0473(5) Uani d . 1
F F10 0.24775(10) 0.7728(3) 0.31080(10) 0.0731(7) Uani d . 1
F F11 0.22527(9) 0.5388(3) 0.31979(10) 0.0793(8) Uani d . 1
F F12 0.28911(8) 0.5952(4) 0.26949(8) 0.0838(9) Uani d . 1

loop_
_atom_site_aniso_label
_atom_site_aniso_U_11
_atom_site_aniso_U_22
_atom_site_aniso_U_33
_atom_site_aniso_U_12
_atom_site_aniso_U_13
_atom_site_aniso_U_23
Ti1 0.01379(17) 0.0171(2) 0.01523(18) 0.00061(14) 0.00423(13) 0.00141(16)
O1 0.0176(9) 0.0188(11) 0.0212(10) 0 0.0081(8) 0
O2 0.0221(7) 0.0184(8) 0.0177(7) 0.0006(6) 0.0054(6) 0.0013(6)
O3 0.0150(6) 0.0196(8) 0.0209(8) 0.0005(6) 0.0041(6) 0.0017(6)
O4 0.0172(7) 0.0202(8) 0.0188(7) -0.0009(6) 0.0049(6) 0.0027(6)
O5 0.0177(7) 0.0244(8) 0.0183(7) 0.0027(6) 0.0066(6) 0.0010(7)
O6 0.0156(7) 0.0286(9) 0.0173(7) 0.0013(6) 0.0038(6) 0.0013(7)
C1 0.0187(10) 0.0255(12) 0.0242(11) 0.0013(9) -0.0001(8) 0.0003(10)
C2 0.0149(9) 0.0210(11) 0.0176(10) 0.0024(8) 0.0036(8) -0.0004(9)
C3 0.0213(10) 0.0267(13) 0.0194(11) 0.0014(9) 0.0029(8) 0.0055(10)
C4 0.0189(9) 0.0188(11) 0.0204(10) 0.0006(8) 0.0087(8) 0.0017(9)
C5 0.0247(11) 0.0287(13) 0.0267(12) -0.0023(10) 0.0064(9) 0.0079(11)
C6 0.0261(11) 0.0277(13) 0.0238(11) 0.0048(10) 0.0115(9) 0.0005(10)
C7 0.0219(10) 0.0186(11) 0.0212(11) 0.0026(8) 0.0093(8) 0.0027(9)
C8 0.0164(10) 0.0469(17) 0.0235(12) 0.0059(10) 0.0070(9) 0.0017(11)
C9 0.0157(9) 0.0293(13) 0.0233(11) 0.0008(9) 0.0043(8) 0.0024(10)
C10 0.0168(10) 0.0576(19) 0.0241(12) 0.0031(11) 0.0028(9) 0.0014(13)
C11 0.0204(9) 0.0161(11) 0.0207(10) -0.0008(8) 0.0082(8) -0.0030(9)
C12 0.0255(10) 0.0221(12) 0.0192(11) 0.0030(9) 0.0039(9) 0.0000(9)
C13 0.0224(10) 0.0294(13) 0.0246(12) -0.0018(9) 0.0044(9) -0.0082(10)
C14 0.0226(10) 0.0238(12) 0.0298(12) -0.0052(9) 0.0110(9) -0.0092(10)
C15 0.0263(10) 0.0166(11) 0.0200(10) 0.0002(9) 0.0123(9) -0.0016(9)
C16 0.0189(9) 0.0170(11) 0.0191(10) 0.0000(8) 0.0069(8) -0.0036(9)
F1 0.0314(8) 0.0468(11) 0.0473(10) 0.0034(7) -0.0076(7) -0.0236(9)
F2 0.0164(6) 0.0602(11) 0.0381(9) -0.0027(7) 0.0056(6) 0.0055(8)
F3 0.0273(7) 0.0400(10) 0.0415(9) 0.0015(7) -0.0083(6) 0.0151(8)
F4 0.0418(9) 0.0582(12) 0.0572(11) -0.0175(9) -0.0047(8) 0.0394(10)
F5 0.0339(8) 0.0436(10) 0.0490(10) -0.0096(7) 0.0279(7) -0.0040(8)
F6 0.0402(8) 0.0264(8) 0.0471(9) -0.0115(7) 0.0210(7) -0.0071(7)
F7 0.0350(8) 0.0546(11) 0.0259(7) -0.0062(7) 0.0117(6) -0.0128(8)
F8 0.0304(8) 0.0639(12) 0.0348(8) 0.0106(8) 0.0159(6) -0.0092(8)
F9 0.0791(13) 0.0378(10) 0.0348(9) 0.0024(9) 0.0320(9) 0.0098(8)
F10 0.0552(12) 0.0681(15) 0.0616(13) 0.0004(10) -0.0285(10) -0.0181(12)
F11 0.0437(10) 0.112(2) 0.0588(13) -0.0090(11) -0.0149(9) 0.0532(14)
F12 0.0211(8) 0.186(3) 0.0370(10) 0.0279(12) -0.0006(7) -0.0115(14)

loop_
_atom_type_symbol
_atom_type_description
_atom_type_scat_dispersion_real
_atom_type_scat_dispersion_imag
_atom_type_scat_source
C C 0.0033 0.0016 'International Tables Vol C Tables 4.2.6.8 and 6.1.1.4'
H H 0 0 'International Tables Vol C Tables 4.2.6.8 and 6.1.1.4'
O O 0.0106 0.006 'International Tables Vol C Tables 4.2.6.8 and 6.1.1.4'
F F 0.0171 0.0103 'International Tables Vol C Tables 4.2.6.8 and 6.1.1.4'
Ti Ti 0.2776 0.4457 'International Tables Vol C Tables 4.2.6.8 and 6.1.1.4'

loop_
_geom_angle_atom_site_label_1
_geom_angle_atom_site_label_2
_geom_angle_atom_site_label_3
_geom_angle_site_symmetry_1
_geom_angle_site_symmetry_3
_geom_angle
_geom_angle_publ_flag
O2 Ti1 O1 . . 100.27(8) y
O2 Ti1 O6 . . 98.43(7) y
O1 Ti1 O6 . . 91.27(5) y
O2 Ti1 O3 . . 90.32(7) y
O1 Ti1 O3 . . 97.86(5) y
O6 Ti1 O3 . . 166.06(7) y
O2 Ti1 O4 . . 165.43(7) y
O1 Ti1 O4 . . 92.87(8) y
O6 Ti1 O4 . . 87.45(6) y
O3 Ti1 O4 . . 81.62(6) y
O2 Ti1 O5 . . 89.96(7) ?
O1 Ti1 O5 . . 168.82(7) y
O6 Ti1 O5 . . 82.71(6) y
O3 Ti1 O5 . . 86.48(6) y
O4 Ti1 O5 . . 77.51(6) y
O2 Ti1 Ti1 . 2 78.83(5) ?
O1 Ti1 Ti1 . 2 22.15(7) ?
O6 Ti1 Ti1 . 2 88.95(5) ?
O3 Ti1 Ti1 . 2 103.45(5) ?
O4 Ti1 Ti1 . 2 114.77(4) ?
O5 Ti1 Ti1 . 2 164.93(5) ?
Ti1 O1 Ti1 2 . 135.70(13) y
C11 O2 Ti1 . . 158.75(14) ?
C2 O3 Ti1 . . 133.30(14) ?
C4 O4 Ti1 . . 130.40(14) ?
C7 O5 Ti1 . . 129.73(14) ?
C9 O6 Ti1 . . 133.08(14) ?
F3 C1 F2 . . 108.0(2) ?
F3 C1 F1 . . 107.9(2) ?
F2 C1 F1 . . 108.0(2) ?
F3 C1 C2 . . 112.8(2) ?
F2 C1 C2 . . 110.40(19) ?
F1 C1 C2 . . 109.49(19) ?
O3 C2 C3 . . 127.24(19) ?
O3 C2 C1 . . 112.62(19) ?
C3 C2 C1 . . 120.1(2) ?
C2 C3 C4 . . 119.0(2) ?
C2 C3 H3 . . 120.5 ?
C4 C3 H3 . . 120.5 ?
O4 C4 C3 . . 126.5(2) ?
O4 C4 C5 . . 114.46(18) ?
C3 C4 C5 . . 119.0(2) ?
F6 C5 F4 . . 108.2(2) ?
F6 C5 F5 . . 107.78(19) ?
F4 C5 F5 . . 107.1(2) ?
F6 C5 C4 . . 112.0(2) ?
F4 C5 C4 . . 112.35(19) ?
F5 C5 C4 . . 109.2(2) ?
F7 C6 F8 . . 108.7(2) ?
F7 C6 F9 . . 107.5(2) ?
F8 C6 F9 . . 106.6(2) ?
F7 C6 C7 . . 112.17(19) ?
F8 C6 C7 . . 112.76(19) ?
F9 C6 C7 . . 108.8(2) ?
O5 C7 C8 . . 127.0(2) ?
O5 C7 C6 . . 114.46(19) ?
C8 C7 C6 . . 118.6(2) ?
C9 C8 C7 . . 119.7(2) ?
C9 C8 H8 . . 120.1 ?
C7 C8 H8 . . 120.1 ?
O6 C9 C8 . . 127.6(2) ?
O6 C9 C10 . . 112.9(2) ?
C8 C9 C10 . . 119.4(2) ?
F11 C10 F10 . . 106.5(3) ?
F11 C10 F12 . . 106.8(3) ?
F10 C10 F12 . . 109.4(3) ?
F11 C10 C9 . . 111.0(2) ?
F10 C10 C9 . . 110.6(2) ?
F12 C10 C9 . . 112.3(2) ?
O2 C11 C12 . . 119.0(2) ?
O2 C11 C16 . . 119.24(18) ?
C12 C11 C16 . . 121.8(2) ?
C13 C12 C11 . . 119.5(2) ?
C13 C12 H12 . . 120.2 ?
C11 C12 H12 . . 120.2 ?
C12 C13 C14 . . 120.1(2) ?
C12 C13 H13 . . 119.9 ?
C14 C13 H13 . . 119.9 ?
C13 C14 C15 . . 120.0(2) ?
C13 C14 H14 . . 120 ?
C15 C14 H14 . . 120 ?
C14 C15 C16 . . 121.3(2) ?
C14 C15 H15 . . 119.3 ?
C16 C15 H15 . . 119.3 ?
C11 C16 C15 . . 117.22(19) ?
C11 C16 C16 . 2 122.98(15) ?
C15 C16 C16 . 2 119.78(16) ?

loop_
_geom_bond_atom_site_label_1
_geom_bond_atom_site_label_2
_geom_bond_site_symmetry_2
_geom_bond_distance
_geom_bond_publ_flag
Ti1 O2 . 1.7751(17) y
Ti1 O1 . 1.8144(10) y
Ti1 O6 . 1.9851(14) y
Ti1 O3 . 1.9985(14) y
Ti1 O4 . 2.0896(16) y
Ti1 O5 . 2.1187(16) y
Ti1 Ti1 2 3.3610(9) y
O1 Ti1 2 1.8144(10) ?
O2 C11 . 1.358(3) ?
O3 C2 . 1.263(3) ?
O4 C4 . 1.259(3) ?
O5 C7 . 1.247(3) ?
O6 C9 . 1.265(3) ?
C1 F3 . 1.323(3) ?
C1 F2 . 1.324(3) ?
C1 F1 . 1.328(3) ?
C1 C2 . 1.535(3) ?
C2 C3 . 1.380(3) ?
C3 C4 . 1.391(3) ?
C3 H3 . 0.95 ?
C4 C5 . 1.533(3) ?
C5 F6 . 1.319(3) ?
C5 F4 . 1.327(3) ?
C5 F5 . 1.334(3) ?
C6 F7 . 1.316(3) ?
C6 F8 . 1.320(3) ?
C6 F9 . 1.338(3) ?
C6 C7 . 1.537(3) ?
C7 C8 . 1.397(3) ?
C8 C9 . 1.376(3) ?
C8 H8 . 0.95 ?
C9 C10 . 1.540(3) ?
C10 F11 . 1.305(3) ?
C10 F10 . 1.306(4) ?
C10 F12 . 1.307(3) ?
C11 C12 . 1.392(3) ?
C11 C16 . 1.400(3) ?
C12 C13 . 1.382(3) ?
C12 H12 . 0.95 ?
C13 C14 . 1.387(4) ?
C13 H13 . 0.95 ?
C14 C15 . 1.387(3) ?
C14 H14 . 0.95 ?
C15 C16 . 1.402(3) ?
C15 H15 . 0.95 ?
C16 C16 2 1.490(4) ?

loop_
_geom_hbond_atom_site_label_D
_geom_hbond_atom_site_label_H
_geom_hbond_atom_site_label_A
_geom_hbond_site_symmetry_A
_geom_hbond_distance_DH
_geom_hbond_distance_HA
_geom_hbond_distance_DA
_geom_hbond_angle_DHA
C3 H3 F4 . 0.95 2.37 2.713(3) 100.5
C3 H3 F9 5_575 0.95 2.42 3.343(3) 163.7
C8 H8 F8 . 0.95 2.41 2.742(3) 100.1
C8 H8 F12 . 0.95 2.38 2.713(3) 100.4
C15 H15 O4 2_545 0.95 2.48 3.375(3) 156.1

loop_
_geom_torsion_atom_site_label_1
_geom_torsion_atom_site_label_2
_geom_torsion_atom_site_label_3
_geom_torsion_atom_site_label_4
_geom_torsion_site_symmetry_1
_geom_torsion_site_symmetry_4
_geom_torsion
O2 Ti1 O1 Ti1 . 2 14.73(5)
O6 Ti1 O1 Ti1 . 2 -84.07(5)
O3 Ti1 O1 Ti1 . 2 106.49(5)
O4 Ti1 O1 Ti1 . 2 -171.58(4)
O5 Ti1 O1 Ti1 . 2 -141.2(3)
O1 Ti1 O2 C11 . . 76.9(4)
O6 Ti1 O2 C11 . . 169.7(4)
O3 Ti1 O2 C11 . . -21.2(4)
O4 Ti1 O2 C11 . . -77.3(5)
O5 Ti1 O2 C11 . . -107.7(4)
Ti1 Ti1 O2 C11 2 . 82.5(4)
O2 Ti1 O3 C2 . . -158.3(2)
O1 Ti1 O3 C2 . . 101.3(2)
O6 Ti1 O3 C2 . . -29.2(4)
O4 Ti1 O3 C2 . . 9.6(2)
O5 Ti1 O3 C2 . . -68.3(2)
Ti1 Ti1 O3 C2 2 . 123.15(19)
O2 Ti1 O4 C4 . . 41.9(4)
O1 Ti1 O4 C4 . . -112.65(18)
O6 Ti1 O4 C4 . . 156.20(19)
O3 Ti1 O4 C4 . . -15.13(19)
O5 Ti1 O4 C4 . . 73.10(19)
Ti1 Ti1 O4 C4 2 . -116.14(18)
O2 Ti1 O5 C7 . . -101.1(2)
O1 Ti1 O5 C7 . . 55.2(4)
O6 Ti1 O5 C7 . . -2.6(2)
O3 Ti1 O5 C7 . . 168.5(2)
O4 Ti1 O5 C7 . . 86.3(2)
Ti1 Ti1 O5 C7 2 . -59.5(3)
O2 Ti1 O6 C9 . . 87.5(2)
O1 Ti1 O6 C9 . . -171.9(2)
O3 Ti1 O6 C9 . . -40.8(4)
O4 Ti1 O6 C9 . . -79.1(2)
O5 Ti1 O6 C9 . . -1.4(2)
Ti1 Ti1 O6 C9 2 . 166.1(2)
Ti1 O3 C2 C3 . . -1.6(4)
Ti1 O3 C2 C1 . . 177.64(15)
F3 C1 C2 O3 . . 169.1(2)
F2 C1 C2 O3 . . 48.1(3)
F1 C1 C2 O3 . . -70.7(3)
F3 C1 C2 C3 . . -11.6(3)
F2 C1 C2 C3 . . -132.5(2)
F1 C1 C2 C3 . . 108.6(3)
O3 C2 C3 C4 . . -6.7(4)
C1 C2 C3 C4 . . 174.1(2)
Ti1 O4 C4 C3 . . 13.4(3)
Ti1 O4 C4 C5 . . -166.07(15)
C2 C3 C4 O4 . . 0.4(4)
C2 C3 C4 C5 . . 179.8(2)
O4 C4 C5 F6 . . -56.1(3)
C3 C4 C5 F6 . . 124.4(2)
O4 C4 C5 F4 . . -178.1(2)
C3 C4 C5 F4 . . 2.4(3)
O4 C4 C5 F5 . . 63.2(3)
C3 C4 C5 F5 . . -116.3(2)
Ti1 O5 C7 C8 . . 4.8(4)
Ti1 O5 C7 C6 . . -173.09(15)
F7 C6 C7 O5 . . -40.9(3)
F8 C6 C7 O5 . . -164.1(2)
F9 C6 C7 O5 . . 77.9(3)
F7 C6 C7 C8 . . 141.0(2)
F8 C6 C7 C8 . . 17.9(3)
F9 C6 C7 C8 . . -100.2(3)
O5 C7 C8 C9 . . -2.4(4)
C6 C7 C8 C9 . . 175.3(2)
Ti1 O6 C9 C8 . . 3.6(4)
Ti1 O6 C9 C10 . . -176.13(18)
C7 C8 C9 O6 . . -1.9(4)
C7 C8 C9 C10 . . 177.9(2)
O6 C9 C10 F11 . . 57.4(3)
C8 C9 C10 F11 . . -122.4(3)
O6 C9 C10 F10 . . -60.6(3)
C8 C9 C10 F10 . . 119.7(3)
O6 C9 C10 F12 . . 176.8(3)
C8 C9 C10 F12 . . -2.9(4)
Ti1 O2 C11 C12 . . 35.7(5)
Ti1 O2 C11 C16 . . -145.7(3)
O2 C11 C12 C13 . . 179.6(2)
C16 C11 C12 C13 . . 1.1(3)
C11 C12 C13 C14 . . -1.2(4)
C12 C13 C14 C15 . . 0.4(4)
C13 C14 C15 C16 . . 0.5(3)
O2 C11 C16 C15 . . -178.73(19)
C12 C11 C16 C15 . . -0.2(3)
O2 C11 C16 C16 . 2 -0.1(4)
C12 C11 C16 C16 . 2 178.5(2)
C14 C15 C16 C11 . . -0.6(3)
C14 C15 C16 C16 . 2 -179.3(2)
